data_4322375
loop_
_publ_author_name
'Carsten Rennekamp'
'Helge Wessel'
'Herbert W. Roesky'
'Peter M\"uller'
'Hans-Georg Schmidt'
'Mathias Noltemeyer'
'Isabel Us\'on'
'Andrew R. Barron'

_publ_section_title
;
 An Alternative Approach to Al202 Ring Systems by Unexpected Cleavage of
 Stable Al-F- and Si-O- Bonds
;
_journal_name_full 'Inorganic Chemistry'
_journal_page_first 5235
_journal_page_last 5240
_journal_paper_doi 10.1021/ic990185e
_journal_volume 38
_journal_year 1999
_chemical_formula_sum 'C76 H114 Al4 F2 O6'
_chemical_formula_weight 1269.59
_chemical_name_systematic
; 
 ? 
;
_space_group_IT_number 14
_symmetry_cell_setting monoclinic
_symmetry_space_group_name_Hall '-P 2ybc'
_symmetry_space_group_name_H-M 'P 1 21/c 1'
_atom_sites_solution_hydrogens geom
_atom_sites_solution_primary direct
_atom_sites_solution_secondary difmap
_audit_creation_method SHELXL-97
_cell_angle_alpha 90.00
_cell_angle_beta 97.13(3)
_cell_angle_gamma 90.00
_cell_formula_units_Z 2
_cell_length_a 10.050(2)
_cell_length_b 23.111(5)
_cell_length_c 16.234(3)
_cell_measurement_reflns_used 8192
_cell_measurement_temperature 133(2)
_cell_measurement_theta_max 26.0
_cell_measurement_theta_min 2.8
_cell_volume 3741.4(13)
_computing_cell_refinement 'Siemens SAINT (V. 5.00, Siemens 1998)'
_computing_data_collection 'Siemens SMART (V. 4.202, Siemens 1996)'
_computing_data_reduction 'Siemens SAINT (V. 5.00, Siemens 1998)'
_computing_molecular_graphics 'Bruker AXS SHELXTL (V. 5.10)'
_computing_publication_material 'SHELXL-97 (Sheldrick, 1997)'
_computing_structure_refinement 'SHELXL-97 (Sheldrick, 1997)'
_computing_structure_solution 'SHELXS-97 (Sheldrick, 1990)'
_diffrn_ambient_temperature 133(2)
_diffrn_detector_area_resol_mean '8.192 pixels/mm'
_diffrn_measured_fraction_theta_full 0.999
_diffrn_measured_fraction_theta_max 0.999
_diffrn_measurement_device_type 'Stoe-Siemens-Huber four circle diffractometer'
_diffrn_measurement_method 'phi and omega scan'
_diffrn_radiation_monochromator graphite
_diffrn_radiation_source 'fine-focus sealed tube'
_diffrn_radiation_type MoK\a
_diffrn_radiation_wavelength 0.71073
_diffrn_reflns_av_R_equivalents 0.0676
_diffrn_reflns_av_sigmaI/netI 0.0415
_diffrn_reflns_limit_h_max 12
_diffrn_reflns_limit_h_min -12
_diffrn_reflns_limit_k_max 28
_diffrn_reflns_limit_k_min 0
_diffrn_reflns_limit_l_max 20
_diffrn_reflns_limit_l_min 0
_diffrn_reflns_number 46293
_diffrn_reflns_theta_full 26.00
_diffrn_reflns_theta_max 26.00
_diffrn_reflns_theta_min 2.17
_exptl_absorpt_coefficient_mu 0.115
_exptl_absorpt_correction_T_max 0.9773
_exptl_absorpt_correction_T_min 0.9662
_exptl_absorpt_correction_type multi-scan
_exptl_crystal_colour colourless
_exptl_crystal_density_diffrn 1.127
_exptl_crystal_density_method 'not measured'
_exptl_crystal_description blocks
_exptl_crystal_F_000 1376
_exptl_crystal_size_max 0.30
_exptl_crystal_size_mid 0.20
_exptl_crystal_size_min 0.20
_refine_diff_density_max 0.457
_refine_diff_density_min -0.331
_refine_diff_density_rms 0.052
_refine_ls_extinction_method none
_refine_ls_goodness_of_fit_ref 1.144
_refine_ls_hydrogen_treatment mixed
_refine_ls_matrix_type full
_refine_ls_number_parameters 409
_refine_ls_number_reflns 7344
_refine_ls_number_restraints 0
_refine_ls_restrained_S_all 1.144
_refine_ls_R_factor_all 0.0895
_refine_ls_R_factor_gt 0.0642
_refine_ls_shift/su_max 0.001
_refine_ls_shift/su_mean 0.000
_refine_ls_structure_factor_coef Fsqd
_refine_ls_weighting_details 'calc w=1/[\s^2^(Fo^2^)+(0.0299P)^2^+4.1473P] where P=(Fo^2^+2Fc^2^)/3'
_refine_ls_weighting_scheme calc
_refine_ls_wR_factor_gt 0.1227
_refine_ls_wR_factor_ref 0.1327
_reflns_number_gt 5738
_reflns_number_total 7344
_reflns_threshold_expression >2sigma(I)
_cod_data_source_file ic990185e_1.cif
_cod_data_source_block compound1
_cod_original_cell_volume 3741.6(13)
_cod_database_code 4322375

loop_
_symmetry_equiv_pos_as_xyz
'x, y, z'
'-x, y+1/2, -z+1/2'
'-x, -y, -z'
'x, -y-1/2, z-1/2'

loop_
_atom_site_label
_atom_site_type_symbol
_atom_site_fract_x
_atom_site_fract_y
_atom_site_fract_z
_atom_site_U_iso_or_equiv
_atom_site_adp_type
_atom_site_occupancy
_atom_site_symmetry_multiplicity
_atom_site_calc_flag
_atom_site_refinement_flags
_atom_site_disorder_assembly
_atom_site_disorder_group
Al1 Al 0.26724(7) 0.42021(3) 0.83244(4) 0.02227(17) Uani 1 1 d . . .
Al2 Al 0.50747(7) 0.45767(3) 0.93408(5) 0.02422(17) Uani 1 1 d . . .
O1 O 0.25338(16) 0.36530(7) 0.76117(10) 0.0280(4) Uani 1 1 d . . .
O2 O 0.37455(15) 0.40064(7) 0.92838(10) 0.0221(4) Uani 1 1 d . . .
O3 O 0.41254(16) 0.46768(7) 0.82548(10) 0.0237(4) Uani 1 1 d . . .
F1 F 0.49731(14) 0.46497(6) 1.04841(8) 0.0291(3) Uani 1 1 d . . .
C1 C 0.1006(3) 0.45828(12) 0.84921(17) 0.0337(6) Uani 1 1 d . . .
H1A H 0.1188 0.4889 0.8909 0.051 Uiso 1 1 calc R . .
H1B H 0.0388 0.4299 0.8685 0.051 Uiso 1 1 calc R . .
H1C H 0.0600 0.4753 0.7967 0.051 Uiso 1 1 calc R . .
C2 C 0.6919(3) 0.43543(12) 0.93791(18) 0.0381(7) Uani 1 1 d . . .
H2A H 0.6976 0.3936 0.9287 0.057 Uiso 1 1 calc R . .
H2B H 0.7399 0.4452 0.9924 0.057 Uiso 1 1 calc R . .
H2C H 0.7326 0.4561 0.8946 0.057 Uiso 1 1 calc R . .
C11 C 0.1468(2) 0.34096(11) 0.71178(16) 0.0279(6) Uani 1 1 d . . .
C12 C 0.0853(3) 0.29090(12) 0.73888(17) 0.0316(6) Uani 1 1 d . . .
C13 C -0.0200(3) 0.26637(13) 0.68621(19) 0.0419(7) Uani 1 1 d . . .
H13 H -0.0634 0.2328 0.7038 0.050 Uiso 1 1 calc R . .
C14 C -0.0627(3) 0.28982(15) 0.6089(2) 0.0522(9) Uani 1 1 d . . .
H14 H -0.1338 0.2722 0.5736 0.063 Uiso 1 1 calc R . .
C15 C -0.0014(3) 0.33872(14) 0.58397(19) 0.0471(8) Uani 1 1 d . . .
H15 H -0.0313 0.3547 0.5310 0.057 Uiso 1 1 calc R . .
C16 C 0.1035(3) 0.36561(12) 0.63406(17) 0.0348(6) Uani 1 1 d . . .
C21 C 0.3635(2) 0.35039(10) 0.97723(15) 0.0238(5) Uani 1 1 d . . .
C22 C 0.2760(2) 0.35086(11) 1.03777(15) 0.0268(5) Uani 1 1 d . . .
C23 C 0.2637(3) 0.29936(12) 1.08174(17) 0.0364(6) Uani 1 1 d . . .
H23 H 0.2047 0.2982 1.1232 0.044 Uiso 1 1 calc R . .
C24 C 0.3347(3) 0.25049(13) 1.06649(19) 0.0439(7) Uani 1 1 d . . .
H24 H 0.3244 0.2161 1.0971 0.053 Uiso 1 1 calc R . .
C25 C 0.4207(3) 0.25159(12) 1.00676(19) 0.0421(7) Uani 1 1 d . . .
H25 H 0.4693 0.2176 0.9968 0.051 Uiso 1 1 calc R . .
C26 C 0.4384(3) 0.30124(11) 0.96056(16) 0.0306(6) Uani 1 1 d . . .
C31 C 0.4430(2) 0.50078(11) 0.75687(15) 0.0265(5) Uani 1 1 d . . .
C32 C 0.3863(3) 0.55602(11) 0.74340(16) 0.0326(6) Uani 1 1 d . . .
C33 C 0.4161(3) 0.58615(13) 0.67372(19) 0.0477(8) Uani 1 1 d . . .
H33 H 0.3789 0.6236 0.6628 0.057 Uiso 1 1 calc R . .
C34 C 0.4983(4) 0.56305(16) 0.6200(2) 0.0601(10) Uani 1 1 d . . .
H34 H 0.5168 0.5844 0.5727 0.072 Uiso 1 1 calc R . .
C35 C 0.5536(3) 0.50871(14) 0.6354(2) 0.0501(8) Uani 1 1 d . . .
H35 H 0.6102 0.4932 0.5983 0.060 Uiso 1 1 calc R . .
C36 C 0.5284(3) 0.47636(12) 0.70377(16) 0.0332(6) Uani 1 1 d . . .
C120 C 0.1261(3) 0.26416(12) 0.82345(17) 0.0356(6) Uani 1 1 d . . .
H120 H 0.2050 0.2863 0.8509 0.043 Uiso 1 1 calc R . .
C121 C 0.0126(4) 0.26953(17) 0.8780(2) 0.0617(10) Uani 1 1 d . . .
H12A H -0.0149 0.3101 0.8803 0.093 Uiso 1 1 calc R . .
H12B H 0.0442 0.2559 0.9342 0.093 Uiso 1 1 calc R . .
H12C H -0.0639 0.2460 0.8544 0.093 Uiso 1 1 calc R . .
C122 C 0.1678(3) 0.20066(13) 0.8185(2) 0.0488(8) Uani 1 1 d . . .
H12D H 0.0900 0.1775 0.7961 0.073 Uiso 1 1 calc R . .
H12E H 0.2019 0.1867 0.8741 0.073 Uiso 1 1 calc R . .
H12F H 0.2381 0.1972 0.7820 0.073 Uiso 1 1 calc R . .
C160 C 0.1633(3) 0.42127(13) 0.60483(18) 0.0421(7) Uani 1 1 d . . .
H160 H 0.2429 0.4313 0.6456 0.051 Uiso 1 1 calc R . .
C161 C 0.2109(4) 0.41594(16) 0.5191(2) 0.0580(9) Uani 1 1 d . . .
H16A H 0.2729 0.3832 0.5190 0.087 Uiso 1 1 calc R . .
H16B H 0.2568 0.4516 0.5063 0.087 Uiso 1 1 calc R . .
H16C H 0.1335 0.4096 0.4771 0.087 Uiso 1 1 calc R . .
C162 C 0.0622(4) 0.47099(14) 0.6041(2) 0.0530(9) Uani 1 1 d . . .
H16D H -0.0152 0.4630 0.5627 0.079 Uiso 1 1 calc R . .
H16E H 0.1048 0.5072 0.5901 0.079 Uiso 1 1 calc R . .
H16F H 0.0323 0.4745 0.6591 0.079 Uiso 1 1 calc R . .
C220 C 0.1956(3) 0.40333(11) 1.05901(16) 0.0300(6) Uani 1 1 d . . .
H220 H 0.2162 0.4361 1.0225 0.036 Uiso 1 1 calc R . .
C221 C 0.2339(3) 0.42172(13) 1.14993(17) 0.0416(7) Uani 1 1 d . . .
H22A H 0.2127 0.3903 1.1868 0.062 Uiso 1 1 calc R . .
H22B H 0.1833 0.4564 1.1613 0.062 Uiso 1 1 calc R . .
H22C H 0.3302 0.4301 1.1596 0.062 Uiso 1 1 calc R . .
C222 C 0.0444(3) 0.39127(14) 1.0434(2) 0.0430(7) Uani 1 1 d . . .
H22D H 0.0201 0.3793 0.9856 0.064 Uiso 1 1 calc R . .
H22E H -0.0050 0.4265 1.0542 0.064 Uiso 1 1 calc R . .
H22F H 0.0216 0.3603 1.0804 0.064 Uiso 1 1 calc R . .
C260 C 0.5375(3) 0.30021(12) 0.89659(18) 0.0367(7) Uani 1 1 d . . .
H260 H 0.5465 0.3406 0.8760 0.044 Uiso 1 1 calc R . .
C261 C 0.6765(3) 0.28020(16) 0.9363(2) 0.0590(9) Uani 1 1 d . . .
H26A H 0.7046 0.3035 0.9858 0.089 Uiso 1 1 calc R . .
H26B H 0.7413 0.2850 0.8964 0.089 Uiso 1 1 calc R . .
H26C H 0.6723 0.2393 0.9519 0.089 Uiso 1 1 calc R . .
C262 C 0.4922(3) 0.26174(14) 0.8213(2) 0.0472(8) Uani 1 1 d . . .
H26D H 0.4752 0.2225 0.8403 0.071 Uiso 1 1 calc R . .
H26E H 0.5626 0.2606 0.7847 0.071 Uiso 1 1 calc R . .
H26F H 0.4098 0.2775 0.7910 0.071 Uiso 1 1 calc R . .
C320 C 0.2957(3) 0.58468(11) 0.79965(17) 0.0335(6) Uani 1 1 d . . .
H320 H 0.2823 0.5570 0.8452 0.040 Uiso 1 1 calc R . .
C321 C 0.1576(3) 0.59948(14) 0.75296(19) 0.0452(7) Uani 1 1 d . . .
H32A H 0.1681 0.6283 0.7099 0.068 Uiso 1 1 calc R . .
H32B H 0.1001 0.6152 0.7920 0.068 Uiso 1 1 calc R . .
H32C H 0.1166 0.5644 0.7271 0.068 Uiso 1 1 calc R . .
C322 C 0.3604(3) 0.63998(12) 0.83919(19) 0.0466(8) Uani 1 1 d . . .
H32D H 0.4485 0.6306 0.8692 0.070 Uiso 1 1 calc R . .
H32E H 0.3029 0.6562 0.8779 0.070 Uiso 1 1 calc R . .
H32F H 0.3711 0.6683 0.7956 0.070 Uiso 1 1 calc R . .
C360 C 0.5930(3) 0.41683(12) 0.71680(17) 0.0341(6) Uani 1 1 d . . .
H360 H 0.5716 0.4016 0.7713 0.041 Uiso 1 1 calc R . .
C361 C 0.5379(3) 0.37400(14) 0.6498(2) 0.0489(8) Uani 1 1 d . . .
H36A H 0.4408 0.3701 0.6497 0.073 Uiso 1 1 calc R . .
H36B H 0.5808 0.3363 0.6610 0.073 Uiso 1 1 calc R . .
H36C H 0.5567 0.3881 0.5955 0.073 Uiso 1 1 calc R . .
C362 C 0.7463(3) 0.42029(15) 0.7208(2) 0.0514(8) Uani 1 1 d . . .
H36D H 0.7703 0.4316 0.6664 0.077 Uiso 1 1 calc R . .
H36E H 0.7855 0.3824 0.7363 0.077 Uiso 1 1 calc R . .
H36F H 0.7809 0.4491 0.7623 0.077 Uiso 1 1 calc R . .

loop_
_atom_site_aniso_label
_atom_site_aniso_U_11
_atom_site_aniso_U_22
_atom_site_aniso_U_33
_atom_site_aniso_U_23
_atom_site_aniso_U_13
_atom_site_aniso_U_12
Al1 0.0207(4) 0.0226(4) 0.0234(4) -0.0002(3) 0.0021(3) -0.0004(3)
Al2 0.0237(4) 0.0233(4) 0.0255(4) -0.0026(3) 0.0025(3) -0.0025(3)
O1 0.0253(9) 0.0284(9) 0.0293(9) -0.0044(8) -0.0004(7) -0.0045(7)
O2 0.0228(8) 0.0208(8) 0.0228(8) 0.0014(7) 0.0035(7) -0.0018(7)
O3 0.0255(9) 0.0226(9) 0.0231(9) 0.0018(7) 0.0038(7) -0.0030(7)
F1 0.0389(8) 0.0224(7) 0.0254(7) -0.0007(6) 0.0017(6) -0.0038(6)
C1 0.0272(14) 0.0363(15) 0.0373(15) 0.0027(12) 0.0027(11) 0.0050(12)
C2 0.0398(16) 0.0347(16) 0.0415(16) -0.0128(13) 0.0116(13) -0.0098(12)
C11 0.0247(13) 0.0300(14) 0.0289(13) -0.0093(11) 0.0025(10) 0.0022(11)
C12 0.0257(13) 0.0326(15) 0.0371(15) -0.0089(12) 0.0058(11) -0.0017(11)
C13 0.0367(16) 0.0347(16) 0.0527(19) -0.0100(14) -0.0008(14) -0.0097(13)
C14 0.0443(18) 0.051(2) 0.055(2) -0.0155(16) -0.0184(15) -0.0075(15)
C15 0.0505(19) 0.0498(19) 0.0366(17) -0.0041(14) -0.0122(14) 0.0000(15)
C16 0.0331(15) 0.0380(16) 0.0316(14) -0.0062(12) -0.0028(12) 0.0011(12)
C21 0.0262(13) 0.0190(12) 0.0249(12) 0.0017(10) -0.0023(10) -0.0017(10)
C22 0.0270(13) 0.0263(13) 0.0267(13) -0.0005(10) 0.0015(10) -0.0021(10)
C23 0.0428(16) 0.0324(15) 0.0350(15) 0.0054(12) 0.0094(13) -0.0055(12)
C24 0.058(2) 0.0294(15) 0.0445(18) 0.0120(13) 0.0074(15) -0.0016(14)
C25 0.0501(18) 0.0245(14) 0.0509(19) 0.0036(13) 0.0030(15) 0.0080(13)
C26 0.0296(14) 0.0278(14) 0.0338(15) -0.0004(11) 0.0022(11) 0.0022(11)
C31 0.0277(13) 0.0276(13) 0.0243(13) 0.0003(10) 0.0033(10) -0.0065(11)
C32 0.0374(15) 0.0281(14) 0.0318(14) 0.0036(11) 0.0028(12) -0.0031(11)
C33 0.064(2) 0.0338(16) 0.0479(19) 0.0122(14) 0.0157(16) 0.0029(15)
C34 0.082(3) 0.056(2) 0.048(2) 0.0187(17) 0.0304(19) 0.0025(19)
C35 0.059(2) 0.050(2) 0.0455(19) 0.0047(15) 0.0264(16) 0.0011(16)
C36 0.0357(15) 0.0343(15) 0.0309(14) -0.0020(12) 0.0087(12) -0.0063(12)
C120 0.0377(15) 0.0373(16) 0.0321(15) -0.0047(12) 0.0055(12) -0.0113(12)
C121 0.060(2) 0.076(3) 0.055(2) -0.0187(19) 0.0283(18) -0.0239(19)
C122 0.059(2) 0.0367(17) 0.0487(19) 0.0003(14) -0.0018(16) -0.0096(15)
C160 0.0461(17) 0.0445(18) 0.0335(16) 0.0058(13) -0.0041(13) -0.0028(14)
C161 0.061(2) 0.066(2) 0.048(2) 0.0058(18) 0.0142(17) 0.0062(18)
C162 0.078(2) 0.0421(19) 0.0383(18) 0.0048(14) 0.0058(16) 0.0045(17)
C220 0.0326(14) 0.0285(14) 0.0300(14) -0.0014(11) 0.0082(11) -0.0010(11)
C221 0.0525(18) 0.0379(16) 0.0361(16) -0.0065(13) 0.0128(14) -0.0071(14)
C222 0.0344(16) 0.0444(18) 0.0514(19) -0.0080(15) 0.0106(14) 0.0017(13)
C260 0.0328(15) 0.0321(15) 0.0463(17) -0.0007(13) 0.0093(13) 0.0074(12)
C261 0.0341(17) 0.065(2) 0.078(3) -0.007(2) 0.0056(17) 0.0121(16)
C262 0.0530(19) 0.0429(18) 0.0486(18) -0.0068(15) 0.0181(15) 0.0086(15)
C320 0.0407(16) 0.0265(14) 0.0330(15) 0.0029(11) 0.0039(12) 0.0029(12)
C321 0.0465(18) 0.0411(17) 0.0474(18) 0.0036(14) 0.0034(14) 0.0111(14)
C322 0.064(2) 0.0312(16) 0.0424(17) -0.0007(13) -0.0012(15) -0.0001(14)
C360 0.0329(15) 0.0370(15) 0.0340(15) -0.0042(12) 0.0105(12) -0.0008(12)
C361 0.0469(19) 0.0439(18) 0.055(2) -0.0153(15) 0.0033(15) 0.0003(15)
C362 0.0354(17) 0.056(2) 0.063(2) -0.0137(17) 0.0076(15) -0.0005(15)

loop_
_atom_type_symbol
_atom_type_description
_atom_type_scat_dispersion_real
_atom_type_scat_dispersion_imag
_atom_type_scat_source
C C 0.0033 0.0016 'International Tables Vol C Tables 4.2.6.8 and 6.1.1.4'
H H 0.0000 0.0000 'International Tables Vol C Tables 4.2.6.8 and 6.1.1.4'
O O 0.0106 0.0060 'International Tables Vol C Tables 4.2.6.8 and 6.1.1.4'
F F 0.0171 0.0103 'International Tables Vol C Tables 4.2.6.8 and 6.1.1.4'
Al Al 0.0645 0.0514 'International Tables Vol C Tables 4.2.6.8 and 6.1.1.4'

loop_
_geom_angle_atom_site_label_1
_geom_angle_atom_site_label_2
_geom_angle_atom_site_label_3
_geom_angle
_geom_angle_site_symmetry_1
_geom_angle_site_symmetry_3
_geom_angle_publ_flag
O1 Al1 O2 112.36(9) . . y
O1 Al1 O3 113.52(9) . . y
O2 Al1 O3 79.17(8) . . y
O1 Al1 C1 115.58(11) . . y
O2 Al1 C1 114.75(10) . . y
O3 Al1 C1 116.31(10) . . y
F1 Al2 O2 132.09(8) 3_667 . y
F1 Al2 F1 75.56(7) 3_667 . y
O2 Al2 F1 89.20(7) . . y
F1 Al2 O3 90.31(7) 3_667 . y
O2 Al2 O3 76.59(7) . . y
F1 Al2 O3 144.89(8) . . y
F1 Al2 C2 107.68(10) 3_667 . y
O2 Al2 C2 119.63(10) . . y
F1 Al2 C2 99.37(11) . . y
O3 Al2 C2 115.61(11) . . y
C11 O1 Al1 133.58(16) . . y
C21 O2 Al1 126.67(14) . . y
C21 O2 Al2 130.85(14) . . y
Al1 O2 Al2 102.05(8) . . y
C31 O3 Al1 128.37(14) . . y
C31 O3 Al2 131.25(14) . . y
Al1 O3 Al2 100.38(8) . . y
Al2 F1 Al2 104.44(7) 3_667 . y
O1 C11 C16 119.3(2) . . ?
O1 C11 C12 119.6(2) . . ?
C16 C11 C12 121.0(2) . . ?
C13 C12 C11 118.1(3) . . ?
C13 C12 C120 119.3(3) . . ?
C11 C12 C120 122.6(2) . . ?
C14 C13 C12 121.5(3) . . ?
C15 C14 C13 119.3(3) . . ?
C14 C15 C16 122.0(3) . . ?
C15 C16 C11 118.1(3) . . ?
C15 C16 C160 119.6(3) . . ?
C11 C16 C160 122.3(2) . . ?
C22 C21 C26 122.6(2) . . ?
C22 C21 O2 119.1(2) . . ?
C26 C21 O2 118.2(2) . . ?
C21 C22 C23 117.0(2) . . ?
C21 C22 C220 124.3(2) . . ?
C23 C22 C220 118.6(2) . . ?
C24 C23 C22 121.7(3) . . ?
C23 C24 C25 119.8(3) . . ?
C24 C25 C26 121.8(3) . . ?
C25 C26 C21 117.0(2) . . ?
C25 C26 C260 119.4(2) . . ?
C21 C26 C260 123.6(2) . . ?
C32 C31 C36 122.4(2) . . ?
C32 C31 O3 119.4(2) . . ?
C36 C31 O3 118.2(2) . . ?
C33 C32 C31 117.2(3) . . ?
C33 C32 C320 118.4(3) . . ?
C31 C32 C320 124.4(2) . . ?
C34 C33 C32 121.7(3) . . ?
C33 C34 C35 119.7(3) . . ?
C34 C35 C36 121.7(3) . . ?
C35 C36 C31 117.3(3) . . ?
C35 C36 C360 118.7(3) . . ?
C31 C36 C360 123.9(2) . . ?
C12 C120 C122 112.8(2) . . ?
C12 C120 C121 110.7(3) . . ?
C122 C120 C121 109.6(3) . . ?
C16 C160 C161 113.3(3) . . ?
C16 C160 C162 110.5(3) . . ?
C161 C160 C162 109.6(3) . . ?
C22 C220 C222 111.2(2) . . ?
C22 C220 C221 111.1(2) . . ?
C222 C220 C221 109.5(2) . . ?
C26 C260 C262 113.4(2) . . ?
C26 C260 C261 110.9(3) . . ?
C262 C260 C261 108.9(2) . . ?
C32 C320 C321 111.9(2) . . ?
C32 C320 C322 111.0(2) . . ?
C321 C320 C322 109.3(2) . . ?
C361 C360 C36 112.1(2) . . ?
C361 C360 C362 109.7(2) . . ?
C36 C360 C362 111.5(2) . . ?

loop_
_geom_bond_atom_site_label_1
_geom_bond_atom_site_label_2
_geom_bond_distance
_geom_bond_site_symmetry_2
_geom_bond_publ_flag
Al1 O1 1.7111(18) . y
Al1 O2 1.8375(18) . y
Al1 O3 1.8412(17) . y
Al1 C1 1.941(3) . y
Al2 F1 1.8119(16) 3_667 y
Al2 O2 1.8708(17) . y
Al2 F1 1.8790(16) . y
Al2 O3 1.9116(18) . y
Al2 C2 1.917(3) . y
O1 C11 1.376(3) . ?
O2 C21 1.418(3) . ?
O3 C31 1.416(3) . ?
F1 Al2 1.8120(15) 3_667 y
C11 C16 1.403(4) . ?
C11 C12 1.408(4) . ?
C12 C13 1.396(4) . ?
C12 C120 1.515(4) . ?
C13 C14 1.385(4) . ?
C14 C15 1.372(5) . ?
C15 C16 1.395(4) . ?
C16 C160 1.520(4) . ?
C21 C22 1.398(4) . ?
C21 C26 1.407(3) . ?
C22 C23 1.401(4) . ?
C22 C220 1.521(4) . ?
C23 C24 1.375(4) . ?
C24 C25 1.377(4) . ?
C25 C26 1.394(4) . ?
C26 C260 1.526(4) . ?
C31 C32 1.404(4) . ?
C31 C36 1.408(4) . ?
C32 C33 1.392(4) . ?
C32 C320 1.520(4) . ?
C33 C34 1.381(5) . ?
C34 C35 1.384(5) . ?
C35 C36 1.387(4) . ?
C36 C360 1.525(4) . ?
C120 C122 1.531(4) . ?
C120 C121 1.534(4) . ?
C160 C161 1.533(4) . ?
C160 C162 1.533(4) . ?
C220 C222 1.534(4) . ?
C220 C221 1.538(4) . ?
C260 C262 1.534(4) . ?
C260 C261 1.535(4) . ?
C320 C321 1.535(4) . ?
C320 C322 1.538(4) . ?
C360 C361 1.523(4) . ?
C360 C362 1.536(4) . ?
